data_4332759
loop_
_publ_author_name
'Ward, Benjamin D.'
'Risler, H\'el\`ene'
'Weitershaus, Katharina'
'Bellemin-Laponnaz, St\'ephane'
'Wadepohl, Hubert'
'Gade, Lutz H.'

_publ_section_title
;
 2-Aminopyrrolines:&#x00A0; New Chiral Amidinate Ligands with a Rigid
 Well-Defined Molecular Structure and Their Coordination to TiIV
;
_journal_issue 19
_journal_name_full 'Inorganic Chemistry'
_journal_page_first 7777
_journal_page_last 7787
_journal_paper_doi 10.1021/ic060809y
_journal_volume 45
_journal_year 2006
_chemical_absolute_configuration ad
_chemical_compound_source 'synthesis as described'
_chemical_formula_moiety 'C40 H50 N6 Ti1'
_chemical_formula_sum 'C40 H50 N6 Ti'
_chemical_formula_weight 662.78
_space_group_IT_number 9
_symmetry_cell_setting monoclinic
_symmetry_space_group_name_Hall 'C -2yc'
_symmetry_space_group_name_H-M 'C 1 c 1'
_atom_sites_solution_hydrogens geom
_atom_sites_solution_primary direct
_atom_sites_solution_secondary difmap
_cell_angle_alpha 90
_cell_angle_beta 117.311(2)
_cell_angle_gamma 90
_cell_formula_units_Z 4
_cell_length_a 21.222(3)
_cell_length_b 12.1398(15)
_cell_length_c 15.759(2)
_cell_measurement_reflns_used 11637
_cell_measurement_temperature 100(2)
_cell_measurement_theta_max 32
_cell_measurement_theta_min 2
_cell_volume 3607.4(8)
_computing_cell_refinement 'SAINT (Siemens, 1995)'
_computing_data_collection 'SMART (Siemens, 1993)'
_computing_data_reduction 'SAINT (Siemens, 1995)'
_computing_molecular_graphics 'CAMERON (Watkin et al., 1996)'
_computing_publication_material 'CRYSTALS (Betteridge et al., 2003)'
_computing_structure_refinement 'CRYSTALS (Betteridge et al., 2003)'
_computing_structure_solution 'SIR97 (Altomare et al., 1999)'
_diffrn_ambient_temperature 100(2)
_diffrn_measured_fraction_theta_full 0.997
_diffrn_measured_fraction_theta_max 0.961
_diffrn_measurement_device_type 'Bruker SMART'
_diffrn_measurement_method '\f & \w scans'
_diffrn_radiation_monochromator graphite
_diffrn_radiation_type 'Mo K\a'
_diffrn_radiation_wavelength 0.71073
_diffrn_reflns_av_R_equivalents 0.038
_diffrn_reflns_limit_h_max 31
_diffrn_reflns_limit_h_min -31
_diffrn_reflns_limit_k_max 18
_diffrn_reflns_limit_k_min -18
_diffrn_reflns_limit_l_max 22
_diffrn_reflns_limit_l_min -23
_diffrn_reflns_number 45209
_diffrn_reflns_theta_full 30.786
_diffrn_reflns_theta_max 32.068
_diffrn_reflns_theta_min 1.995
_diffrn_standards_decay_% 0
_diffrn_standards_interval_count 0
_diffrn_standards_interval_time 0
_diffrn_standards_number 0
_exptl_absorpt_coefficient_mu 0.274
_exptl_absorpt_correction_T_max 0.936
_exptl_absorpt_correction_T_min 0.927
_exptl_absorpt_correction_type multi-scan
_exptl_absorpt_process_details 'DENZO/SCALEPACK (Otwinowski & Minor, 1997)'
_exptl_crystal_colour brown
_exptl_crystal_density_diffrn 1.220
_exptl_crystal_density_meas ?
_exptl_crystal_description prism
_exptl_crystal_F_000 1416
_exptl_crystal_size_max 0.25
_exptl_crystal_size_mid 0.25
_exptl_crystal_size_min 0.25
_refine_diff_density_max 0.61
_refine_diff_density_min -1.07
_refine_ls_abs_structure_details 'Racemic Twin'
_refine_ls_abs_structure_Flack 0.239(18)
_refine_ls_extinction_method None
_refine_ls_goodness_of_fit_ref 0.9033
_refine_ls_hydrogen_treatment constr
_refine_ls_matrix_type full
_refine_ls_number_parameters 425
_refine_ls_number_reflns 11637
_refine_ls_number_restraints 2
_refine_ls_R_factor_all 0.0600
_refine_ls_R_factor_gt 0.0402
_refine_ls_shift/su_max 0.000183
_refine_ls_structure_factor_coef Fsqd
_refine_ls_weighting_details
;
 Method, part 1, Chebychev polynomial, (Watkin, 1994, Prince, 1982) 
 [weight] = 1.0/[A~0~*T~0~(x)+A~1~*T~1~(x) ... +A~n-1~]*T~n-1~(x)] 
 where A~i~ are the Chebychev coefficients listed below and x= Fcalc/Fmax 
 Method = Robust Weighting (Prince, 1982) 
 W = [weight] * [1-(deltaF/6*sigmaF)^2^]^2^ 
 A~i~ are: 
 49.2 78.0 46.8 19.6 4.74 
;
_refine_ls_weighting_scheme calc
_refine_ls_wR_factor_all 0.1186
_refine_ls_wR_factor_gt 0.0938
_refine_ls_wR_factor_ref 0.1186
_reflns_limit_h_max 31
_reflns_limit_h_min -31
_reflns_limit_k_max 18
_reflns_limit_k_min 0
_reflns_limit_l_max 22
_reflns_limit_l_min -23
_reflns_number_gt 8940
_reflns_number_total 11667
_reflns_threshold_expression I>2.00u(I)
_cod_data_source_file ic060809ysup1.cif
_cod_data_source_block 14
_cod_depositor_comments
;
The following automatic conversions were performed:

'_symmetry_cell_setting' value 'Monoclinic' changed to 'monoclinic'
according to /home/saulius/struct/CIF-dictionaries/cif_core.dic
dictionary named 'cif_core.dic' version 2.4.2 from 2011-04-26.

Automatic conversion script
Id: cif_fix_values 1891 2012-01-12 08:04:46Z andrius 

The following automatic conversions were performed:

'_exptl_crystal_density_meas' value 'not measured' was changed to '?'
- the value is perceived as not measured.

Automatic conversion script
Id: cif_fix_values 3008 2015-01-20 13:52:24Z robertas 
;
_cod_original_sg_symbol_H-M 'C 1 c 1 '
_cod_original_formula_sum 'C40 H50 N6 Ti1'
_cod_database_code 4332759

loop_
_symmetry_equiv_pos_as_xyz
x,y,z
x+1/2,y+1/2,z
x,-y,z+1/2
x+1/2,-y+1/2,z+1/2

loop_
_atom_site_label
_atom_site_type_symbol
_atom_site_fract_x
_atom_site_fract_y
_atom_site_fract_z
_atom_site_U_iso_or_equiv
_atom_site_occupancy
_atom_site_adp_type
_atom_site_refinement_flags_posn
Ti1 Ti 0.06272(3) 0.24390(3) 0.35508(4) 0.0148 1.0000 Uani .
N1 N 0.05552(10) 0.10984(14) 0.43511(13) 0.0174 1.0000 Uani .
N2 N -0.01348(9) 0.25515(14) 0.41378(12) 0.0169 1.0000 Uani .
N3 N -0.03189(10) 0.20022(15) 0.21994(13) 0.0189 1.0000 Uani .
N4 N 0.00887(10) 0.37138(14) 0.25640(13) 0.0178 1.0000 Uani .
N5 N 0.12313(10) 0.17942(15) 0.30869(13) 0.0197 1.0000 Uani .
N6 N 0.12830(10) 0.33764(15) 0.45285(13) 0.0190 1.0000 Uani .
C1 C -0.16337(13) 0.3410(2) 0.31261(18) 0.0275 1.0000 Uani .
C2 C -0.21715(15) 0.4055(3) 0.24526(19) 0.0353 1.0000 Uani .
C3 C -0.21523(15) 0.5187(3) 0.2543(2) 0.0356 1.0000 Uani .
C4 C -0.15937(15) 0.5688(2) 0.3300(2) 0.0327 1.0000 Uani .
C5 C -0.10541(13) 0.50449(19) 0.39738(18) 0.0248 1.0000 Uani .
C6 C -0.10682(12) 0.38990(17) 0.38910(15) 0.0196 1.0000 Uani .
C7 C -0.04578(11) 0.32195(16) 0.46099(15) 0.0182 1.0000 Uani .
C8 C -0.06466(12) 0.23709(18) 0.51805(16) 0.0220 1.0000 Uani .
C9 C -0.00967(12) 0.14465(18) 0.53968(15) 0.0206 1.0000 Uani .
C10 C 0.01042(11) 0.16249(16) 0.45998(14) 0.0170 1.0000 Uani .
C11 C 0.08471(11) 0.00515(15) 0.46755(14) 0.0163 1.0000 Uani .
C12 C 0.15177(11) -0.01605(17) 0.47517(15) 0.0185 1.0000 Uani .
C13 C 0.18335(12) -0.11913(17) 0.50252(15) 0.0202 1.0000 Uani .
C14 C 0.14743(13) -0.20195(17) 0.52444(16) 0.0229 1.0000 Uani .
C15 C 0.08072(13) -0.18332(17) 0.51708(15) 0.0211 1.0000 Uani .
C16 C 0.04894(12) -0.08004(17) 0.48725(15) 0.0193 1.0000 Uani .
C17 C 0.25351(13) -0.1416(2) 0.5035(2) 0.0290 1.0000 Uani .
C18 C 0.04193(16) -0.27318(18) 0.5399(2) 0.0306 1.0000 Uani .
C19 C 0.03394(16) 0.67607(19) 0.28229(17) 0.0299 1.0000 Uani .
C20 C 0.08169(19) 0.7569(2) 0.28784(18) 0.0414 1.0000 Uani .
C21 C 0.13566(19) 0.7322(3) 0.26576(19) 0.0452 1.0000 Uani .
C22 C 0.14213(15) 0.6261(3) 0.23723(19) 0.0368 1.0000 Uani .
C23 C 0.09407(13) 0.5445(2) 0.23098(17) 0.0265 1.0000 Uani .
C24 C 0.03939(12) 0.56935(17) 0.25319(14) 0.0205 1.0000 Uani .
C25 C -0.01560(12) 0.48530(17) 0.24394(15) 0.0193 1.0000 Uani .
C26 C -0.08075(13) 0.48645(19) 0.14414(18) 0.0280 1.0000 Uani .
C27 C -0.10676(12) 0.36746(18) 0.12525(16) 0.0210 1.0000 Uani .
C28 C -0.04290(12) 0.30581(17) 0.19810(15) 0.0171 1.0000 Uani .
C29 C -0.07827(11) 0.11590(16) 0.16847(15) 0.0184 1.0000 Uani .
C30 C -0.11175(12) 0.11046(18) 0.06894(16) 0.0213 1.0000 Uani .
C31 C -0.15750(12) 0.02377(19) 0.02090(17) 0.0245 1.0000 Uani .
C32 C -0.16877(13) -0.05899(19) 0.07329(18) 0.0257 1.0000 Uani .
C33 C -0.13365(14) -0.05814(19) 0.17262(18) 0.0272 1.0000 Uani .
C34 C -0.08819(13) 0.02937(18) 0.22024(17) 0.0246 1.0000 Uani .
C35 C -0.19188(16) 0.0180(2) -0.08674(19) 0.0365 1.0000 Uani .
C36 C -0.14365(19) -0.1512(2) 0.2294(2) 0.0410 1.0000 Uani .
C37 C 0.11662(14) 0.44905(19) 0.47621(17) 0.0267 1.0000 Uani .
C38 C 0.19676(15) 0.2975(2) 0.52466(19) 0.0313 1.0000 Uani .
C39 C 0.18775(15) 0.2288(2) 0.3164(2) 0.0342 1.0000 Uani .
C40 C 0.10878(13) 0.07462(18) 0.25854(16) 0.0242 1.0000 Uani .
H141 H -0.0090 0.3732 0.5068 0.0253 1.0000 Uiso R
H181 H -0.1491 0.3568 0.1364 0.0276 1.0000 Uiso R
H182 H -0.1187 0.3445 0.0586 0.0276 1.0000 Uiso R
H191 H 0.0001 -0.0671 0.4796 0.0268 1.0000 Uiso R
H221 H -0.0604 0.2703 0.5785 0.0318 1.0000 Uiso R
H222 H -0.1139 0.2086 0.4793 0.0318 1.0000 Uiso R
H241 H 0.1702 -0.2758 0.5455 0.0283 1.0000 Uiso R
H261 H 0.0986 0.4683 0.2103 0.0337 1.0000 Uiso R
H291 H 0.0321 0.1540 0.6039 0.0279 1.0000 Uiso R
H292 H -0.0311 0.0703 0.5356 0.0279 1.0000 Uiso R
H301 H -0.0651 0.5408 0.4525 0.0369 1.0000 Uiso R
H311 H 0.1776 0.0439 0.4605 0.0246 1.0000 Uiso R
H341 H -0.0321 0.5020 0.2927 0.0259 1.0000 Uiso R
H351 H 0.0698 0.4763 0.4262 0.0347 1.0000 Uiso R
H352 H 0.1168 0.4495 0.5398 0.0347 1.0000 Uiso R
H353 H 0.1552 0.4982 0.4786 0.0347 1.0000 Uiso R
H361 H -0.0089 -0.2732 0.4903 0.0405 1.0000 Uiso R
H362 H 0.0449 -0.2597 0.6042 0.0417 1.0000 Uiso R
H363 H 0.0639 -0.3461 0.5399 0.0417 1.0000 Uiso R
H371 H 0.0641 0.0427 0.2545 0.0341 1.0000 Uiso R
H372 H 0.1490 0.0226 0.2938 0.0341 1.0000 Uiso R
H373 H 0.1032 0.0865 0.1927 0.0341 1.0000 Uiso R
H391 H -0.1576 0.6509 0.3362 0.0437 1.0000 Uiso R
H401 H 0.1963 0.3005 0.3512 0.0486 1.0000 Uiso R
H402 H 0.2286 0.1781 0.3522 0.0486 1.0000 Uiso R
H403 H 0.1828 0.2420 0.2510 0.0486 1.0000 Uiso R
H421 H 0.2816 -0.1947 0.5558 0.0338 1.0000 Uiso R
H422 H 0.2456 -0.1732 0.4408 0.0338 1.0000 Uiso R
H423 H 0.2805 -0.0710 0.5149 0.0338 1.0000 Uiso R
H431 H -0.1220 -0.1264 0.2975 0.0503 1.0000 Uiso R
H432 H -0.1166 -0.2156 0.2235 0.0503 1.0000 Uiso R
H433 H -0.1950 -0.1693 0.2049 0.0534 1.0000 Uiso R
H441 H -0.1186 0.5361 0.1436 0.0331 1.0000 Uiso R
H442 H -0.0667 0.5117 0.0948 0.0331 1.0000 Uiso R
H451 H -0.1028 0.1696 0.0317 0.0279 1.0000 Uiso R
H471 H -0.0622 0.0301 0.2916 0.0324 1.0000 Uiso R
H481 H -0.2030 -0.1195 0.0389 0.0342 1.0000 Uiso R
H491 H -0.2570 0.3696 0.1893 0.0459 1.0000 Uiso R
H501 H -0.0052 0.6943 0.2985 0.0376 1.0000 Uiso R
H511 H 0.2041 0.2208 0.5079 0.0373 1.0000 Uiso R
H512 H 0.1972 0.2974 0.5884 0.0373 1.0000 Uiso R
H513 H 0.2357 0.3461 0.5272 0.0373 1.0000 Uiso R
H521 H 0.1814 0.6081 0.2212 0.0454 1.0000 Uiso R
H531 H -0.2437 0.0056 -0.1092 0.0392 1.0000 Uiso R
H532 H -0.1846 0.0914 -0.1098 0.0392 1.0000 Uiso R
H533 H -0.1708 -0.0425 -0.1087 0.0392 1.0000 Uiso R
H541 H -0.1659 0.2589 0.3062 0.0370 1.0000 Uiso R
H551 H -0.2548 0.5643 0.2065 0.0491 1.0000 Uiso R
H561 H 0.0768 0.8333 0.3078 0.0458 1.0000 Uiso R
H571 H 0.1705 0.7903 0.2703 0.0504 1.0000 Uiso R

loop_
_atom_site_aniso_label
_atom_site_aniso_U_11
_atom_site_aniso_U_22
_atom_site_aniso_U_33
_atom_site_aniso_U_23
_atom_site_aniso_U_13
_atom_site_aniso_U_12
Ti1 0.01825(13) 0.01180(13) 0.01657(13) 0.00103(14) 0.00993(11) -0.00012(14)
N1 0.0238(8) 0.0121(7) 0.0203(8) 0.0025(6) 0.0135(7) 0.0007(6)
N2 0.0214(8) 0.0134(7) 0.0207(8) 0.0008(6) 0.0137(6) 0.0016(6)
N3 0.0233(9) 0.0134(7) 0.0201(8) 0.0004(6) 0.0099(7) -0.0021(6)
N4 0.0250(9) 0.0116(7) 0.0190(8) 0.0020(6) 0.0119(7) 0.0001(6)
N5 0.0240(9) 0.0177(8) 0.0215(8) -0.0001(6) 0.0141(7) 0.0002(7)
N6 0.0207(8) 0.0176(8) 0.0183(8) -0.0011(6) 0.0087(7) -0.0023(6)
C1 0.0290(12) 0.0285(11) 0.0277(11) -0.0050(9) 0.0153(9) 0.0009(9)
C2 0.0287(12) 0.0530(16) 0.0244(11) -0.0020(11) 0.0122(10) 0.0084(12)
C3 0.0346(13) 0.0491(16) 0.0314(12) 0.0138(12) 0.0222(11) 0.0225(12)
C4 0.0411(14) 0.0273(11) 0.0417(14) 0.0123(11) 0.0293(12) 0.0126(10)
C5 0.0312(11) 0.0207(10) 0.0304(11) 0.0024(8) 0.0210(10) 0.0031(8)
C6 0.0247(10) 0.0195(9) 0.0212(9) 0.0021(7) 0.0162(8) 0.0025(8)
C7 0.0229(9) 0.0144(8) 0.0206(9) -0.0018(7) 0.0128(8) 0.0004(7)
C8 0.0308(11) 0.0195(9) 0.0228(9) 0.0017(8) 0.0184(8) 0.0017(8)
C9 0.0289(10) 0.0177(8) 0.0194(9) 0.0021(7) 0.0148(8) 0.0012(8)
C10 0.0202(9) 0.0137(8) 0.0183(9) -0.0006(6) 0.0098(7) -0.0010(7)
C11 0.0230(9) 0.0108(7) 0.0149(8) -0.0002(6) 0.0087(7) 0.0011(7)
C12 0.0218(9) 0.0138(8) 0.0185(9) 0.0004(7) 0.0081(7) -0.0001(7)
C13 0.0233(10) 0.0164(8) 0.0164(8) -0.0008(7) 0.0053(7) 0.0021(7)
C14 0.0342(11) 0.0117(8) 0.0195(9) 0.0023(7) 0.0096(8) 0.0030(8)
C15 0.0350(11) 0.0123(8) 0.0197(9) -0.0005(7) 0.0158(9) -0.0012(8)
C16 0.0273(10) 0.0145(8) 0.0194(9) 0.0000(7) 0.0135(8) 0.0003(7)
C17 0.0212(10) 0.0225(11) 0.0383(14) 0.0027(9) 0.0092(10) 0.0043(8)
C18 0.0474(15) 0.0138(9) 0.0401(13) 0.0037(8) 0.0282(12) -0.0001(9)
C19 0.0484(15) 0.0164(9) 0.0214(10) 0.0012(8) 0.0130(10) -0.0020(10)
C20 0.069(2) 0.0199(11) 0.0217(11) 0.0012(9) 0.0094(12) -0.0125(12)
C21 0.0538(17) 0.0415(16) 0.0236(12) 0.0068(11) 0.0034(11) -0.0283(14)
C22 0.0348(13) 0.0463(15) 0.0255(12) 0.0088(11) 0.0105(10) -0.0134(12)
C23 0.0280(11) 0.0275(11) 0.0246(11) 0.0036(9) 0.0124(9) -0.0037(9)
C24 0.0308(11) 0.0159(8) 0.0139(8) 0.0024(7) 0.0095(8) -0.0016(8)
C25 0.0268(10) 0.0131(8) 0.0201(9) 0.0020(7) 0.0125(8) 0.0022(7)
C26 0.0306(12) 0.0163(9) 0.0283(11) 0.0056(8) 0.0060(9) 0.0052(8)
C27 0.0205(9) 0.0189(9) 0.0217(9) 0.0024(7) 0.0081(8) -0.0006(7)
C28 0.0218(9) 0.0156(8) 0.0174(9) 0.0020(7) 0.0120(8) 0.0005(7)
C29 0.0196(9) 0.0150(8) 0.0224(9) -0.0020(7) 0.0110(8) -0.0013(7)
C30 0.0236(10) 0.0191(9) 0.0210(9) -0.0023(7) 0.0102(8) -0.0011(8)
C31 0.0241(10) 0.0228(10) 0.0243(10) -0.0070(8) 0.0092(8) 0.0004(8)
C32 0.0246(10) 0.0207(9) 0.0320(11) -0.0092(9) 0.0131(9) -0.0052(8)
C33 0.0361(13) 0.0188(10) 0.0323(12) -0.0049(9) 0.0205(10) -0.0075(9)
C34 0.0320(11) 0.0183(9) 0.0258(10) -0.0032(8) 0.0152(9) -0.0070(8)
C35 0.0407(15) 0.0323(13) 0.0251(11) -0.0052(10) 0.0053(11) -0.0008(11)
C36 0.064(2) 0.0255(12) 0.0391(15) -0.0072(11) 0.0289(15) -0.0211(13)
C37 0.0352(12) 0.0167(9) 0.0252(11) -0.0018(8) 0.0113(9) -0.0009(9)
C38 0.0300(12) 0.0285(12) 0.0289(12) -0.0030(9) 0.0079(10) 0.0031(10)
C39 0.0336(13) 0.0354(13) 0.0475(15) -0.0097(11) 0.0306(12) -0.0087(10)
C40 0.0338(12) 0.0171(9) 0.0249(10) -0.0002(8) 0.0162(9) 0.0046(8)

loop_
_atom_type_symbol
_atom_type_scat_dispersion_real
_atom_type_scat_dispersion_imag
_atom_type_scat_Cromer_Mann_a1
_atom_type_scat_Cromer_Mann_b1
_atom_type_scat_Cromer_Mann_a2
_atom_type_scat_Cromer_Mann_b2
_atom_type_scat_Cromer_Mann_a3
_atom_type_scat_Cromer_Mann_b3
_atom_type_scat_Cromer_Mann_a4
_atom_type_scat_Cromer_Mann_b4
_atom_type_scat_Cromer_Mann_c
_atom_type_scat_source
C 0.0033 0.0016 2.3100 20.8439 1.0200 10.2075 1.5886 0.5687 0.8650 51.6512 0.2156 'International Tables Vol C 4.2.6.8 and 6.1.1.4'
H 0.0000 0.0000 0.4930 10.5109 0.3229 26.1257 0.1402 3.1424 0.0408 57.7998 0.0030 'International Tables Vol C 4.2.6.8 and 6.1.1.4'
N 0.0061 0.0033 12.2126 0.0057 3.1322 9.8933 2.0125 28.9975 1.1663 0.5826 -11.5290 'International Tables Vol C 4.2.6.8 and 6.1.1.4'
Ti 0.2776 0.4457 9.7595 7.8508 7.3558 0.5000 1.6991 35.6338 1.9021 116.1050 1.2807 'International Tables Vol C 4.2.6.8 and 6.1.1.4'

loop_
_geom_angle_atom_site_label_1
_geom_angle_atom_site_label_2
_geom_angle_atom_site_label_3
_geom_angle
_geom_angle_publ_flag
N1 Ti1 N2 61.85(7) yes
N1 Ti1 N3 96.18(7) yes
N2 Ti1 N3 84.41(7) yes
N1 Ti1 N4 147.22(7) yes
N2 Ti1 N4 90.59(7) yes
N3 Ti1 N4 61.59(7) yes
N1 Ti1 N5 99.10(7) yes
N2 Ti1 N5 159.37(7) yes
N3 Ti1 N5 90.31(8) yes
N4 Ti1 N5 104.42(8) yes
N1 Ti1 N6 101.76(8) yes
N2 Ti1 N6 91.60(7) yes
N3 Ti1 N6 157.13(7) yes
N4 Ti1 N6 96.03(8) yes
N5 Ti1 N6 100.64(8) yes
Ti1 N1 C10 93.66(12) yes
Ti1 N1 C11 140.93(14) yes
C10 N1 C11 125.18(17) yes
Ti1 N2 C7 148.30(13) yes
Ti1 N2 C10 90.49(12) yes
C7 N2 C10 110.19(16) yes
Ti1 N3 C28 89.55(13) yes
Ti1 N3 C29 145.14(14) yes
C28 N3 C29 124.64(18) yes
Ti1 N4 C25 146.13(14) yes
Ti1 N4 C28 93.81(12) yes
C25 N4 C28 110.20(18) yes
Ti1 N5 C39 124.98(15) yes
Ti1 N5 C40 123.80(15) yes
C39 N5 C40 111.20(19) yes
Ti1 N6 C37 127.89(16) yes
Ti1 N6 C38 121.76(16) yes
C37 N6 C38 109.87(19) yes
C2 C1 C6 120.2(2) yes
C2 C1 H541 119.831 no
C6 C1 H541 119.978 no
C1 C2 C3 120.5(3) yes
C1 C2 H491 119.616 no
C3 C2 H491 119.895 no
C2 C3 C4 120.1(2) yes
C2 C3 H551 119.919 no
C4 C3 H551 119.937 no
C3 C4 C5 119.5(2) yes
C3 C4 H391 120.233 no
C5 C4 H391 120.253 no
C4 C5 C6 120.9(2) yes
C4 C5 H301 119.524 no
C6 C5 H301 119.586 no
C5 C6 C1 118.8(2) yes
C5 C6 C7 119.9(2) yes
C1 C6 C7 121.3(2) yes
C6 C7 N2 111.11(17) yes
C6 C7 C8 116.08(18) yes
N2 C7 C8 103.55(16) yes
C6 C7 H141 108.509 no
N2 C7 H141 108.532 no
C8 C7 H141 108.788 no
C7 C8 C9 104.09(17) yes
C7 C8 H221 110.716 no
C9 C8 H221 110.776 no
C7 C8 H222 110.777 no
C9 C8 H222 110.932 no
H221 C8 H222 109.466 no
C8 C9 C10 100.67(16) yes
C8 C9 H291 111.786 no
C10 C9 H291 111.519 no
C8 C9 H292 111.579 no
C10 C9 H292 111.623 no
H291 C9 H292 109.467 no
C9 C10 N1 132.79(18) yes
C9 C10 N2 113.53(18) yes
N1 C10 N2 113.00(18) yes
N1 C11 C12 117.42(18) yes
N1 C11 C16 123.80(19) yes
C12 C11 C16 118.68(18) yes
C11 C12 C13 121.3(2) yes
C11 C12 H311 119.408 no
C13 C12 H311 119.289 no
C12 C13 C14 118.9(2) yes
C12 C13 C17 119.9(2) yes
C14 C13 C17 121.1(2) yes
C13 C14 C15 120.96(19) yes
C13 C14 H241 119.454 no
C15 C14 H241 119.590 no
C14 C15 C16 119.4(2) yes
C14 C15 C18 120.8(2) yes
C16 C15 C18 119.8(2) yes
C11 C16 C15 120.7(2) yes
C11 C16 H191 119.694 no
C15 C16 H191 119.649 no
C13 C17 H421 109.684 no
C13 C17 H422 109.961 no
H421 C17 H422 109.467 no
C13 C17 H423 109.203 no
H421 C17 H423 109.254 no
H422 C17 H423 109.255 no
C15 C18 H361 108.985 no
C15 C18 H362 109.655 no
H361 C18 H362 109.576 no
C15 C18 H363 109.569 no
H361 C18 H363 109.576 no
H362 C18 H363 109.467 no
C20 C19 C24 120.7(3) yes
C20 C19 H501 119.817 no
C24 C19 H501 119.523 no
C19 C20 C21 120.0(3) yes
C19 C20 H561 119.877 no
C21 C20 H561 120.146 no
C20 C21 C22 120.1(3) yes
C20 C21 H571 120.082 no
C22 C21 H571 119.813 no
C21 C22 C23 120.3(3) yes
C21 C22 H521 120.132 no
C23 C22 H521 119.610 no
C22 C23 C24 119.7(3) yes
C22 C23 H261 120.280 no
C24 C23 H261 119.971 no
C19 C24 C23 119.3(2) yes
C19 C24 C25 118.9(2) yes
C23 C24 C25 121.8(2) yes
C24 C25 N4 114.65(19) yes
C24 C25 C26 112.58(18) yes
N4 C25 C26 104.04(17) yes
C24 C25 H341 108.488 no
N4 C25 H341 108.478 no
C26 C25 H341 108.361 no
C25 C26 C27 105.34(17) yes
C25 C26 H441 110.715 no
C27 C26 H441 110.572 no
C25 C26 H442 110.307 no
C27 C26 H442 110.386 no
H441 C26 H442 109.467 no
C26 C27 C28 101.67(18) yes
C26 C27 H181 111.195 no
C28 C27 H181 111.538 no
C26 C27 H182 111.343 no
C28 C27 H182 111.466 no
H181 C27 H182 109.467 no
C27 C28 N4 113.45(18) yes
C27 C28 N3 131.93(19) yes
N4 C28 N3 114.27(18) yes
N3 C29 C30 123.26(19) yes
N3 C29 C34 117.7(2) yes
C30 C29 C34 118.9(2) yes
C29 C30 C31 120.9(2) yes
C29 C30 H451 119.347 no
C31 C30 H451 119.715 no
C30 C31 C32 119.3(2) yes
C30 C31 C35 120.1(2) yes
C32 C31 C35 120.5(2) yes
C31 C32 C33 120.9(2) yes
C31 C32 H481 119.281 no
C33 C32 H481 119.782 no
C32 C33 C34 119.4(2) yes
C32 C33 C36 120.7(2) yes
C34 C33 C36 119.9(2) yes
C29 C34 C33 120.4(2) yes
C29 C34 H471 119.598 no
C33 C34 H471 119.955 no
C31 C35 H531 106.931 no
C31 C35 H532 106.945 no
H531 C35 H532 109.467 no
C31 C35 H533 111.123 no
H531 C35 H533 111.101 no
H532 C35 H533 111.101 no
C33 C36 H431 106.805 no
C33 C36 H432 106.645 no
H431 C36 H432 109.467 no
C33 C36 H433 111.042 no
H431 C36 H433 111.337 no
H432 C36 H433 111.337 no
N6 C37 H351 109.353 no
N6 C37 H352 109.632 no
H351 C37 H352 109.476 no
N6 C37 H353 109.415 no
H351 C37 H353 109.476 no
H352 C37 H353 109.476 no
N6 C38 H511 109.096 no
N6 C38 H512 109.112 no
H511 C38 H512 109.476 no
N6 C38 H513 110.190 no
H511 C38 H513 109.476 no
H512 C38 H513 109.476 no
N5 C39 H401 109.446 no
N5 C39 H402 109.534 no
H401 C39 H402 109.476 no
N5 C39 H403 109.420 no
H401 C39 H403 109.476 no
H402 C39 H403 109.476 no
N5 C40 H371 109.211 no
N5 C40 H372 109.723 no
H371 C40 H372 109.476 no
N5 C40 H373 109.465 no
H371 C40 H373 109.476 no
H372 C40 H373 109.476 no

loop_
_geom_bond_atom_site_label_1
_geom_bond_atom_site_label_2
_geom_bond_distance
_geom_bond_publ_flag
Ti1 N1 2.1070(17) yes
Ti1 N2 2.2051(17) yes
Ti1 N3 2.2191(19) yes
Ti1 N4 2.1186(18) yes
Ti1 N5 1.9107(18) yes
Ti1 N6 1.9073(19) yes
N1 C10 1.350(3) yes
N1 C11 1.403(2) yes
N2 C7 1.466(3) yes
N2 C10 1.309(3) yes
N3 C28 1.320(3) yes
N3 C29 1.394(3) yes
N4 C25 1.458(3) yes
N4 C28 1.326(3) yes
N5 C39 1.450(3) yes
N5 C40 1.454(3) yes
N6 C37 1.453(3) yes
N6 C38 1.456(3) yes
C1 C2 1.390(4) yes
C1 C6 1.385(3) yes
C1 H541 1.000 no
C2 C3 1.380(4) yes
C2 H491 1.000 no
C3 C4 1.379(5) yes
C3 H551 1.000 no
C4 C5 1.390(4) yes
C4 H391 1.000 no
C5 C6 1.396(3) yes
C5 H301 1.000 no
C6 C7 1.515(3) yes
C7 C8 1.537(3) yes
C7 H141 1.000 no
C8 C9 1.540(3) yes
C8 H221 1.000 no
C8 H222 1.000 no
C9 C10 1.516(3) yes
C9 H291 1.000 no
C9 H292 1.000 no
C11 C12 1.396(3) yes
C11 C16 1.399(3) yes
C12 C13 1.391(3) yes
C12 H311 1.000 no
C13 C14 1.397(3) yes
C13 C17 1.506(3) yes
C14 C15 1.385(3) yes
C14 H241 1.000 no
C15 C16 1.399(3) yes
C15 C18 1.506(3) yes
C16 H191 1.000 no
C17 H421 1.000 no
C17 H422 1.000 no
C17 H423 1.000 no
C18 H361 1.000 no
C18 H362 1.000 no
C18 H363 1.000 no
C19 C20 1.385(4) yes
C19 C24 1.397(3) yes
C19 H501 1.000 no
C20 C21 1.374(5) yes
C20 H561 1.000 no
C21 C22 1.391(5) yes
C21 H571 1.000 no
C22 C23 1.393(3) yes
C22 H521 1.000 no
C23 C24 1.390(3) yes
C23 H261 1.000 no
C24 C25 1.506(3) yes
C25 C26 1.546(3) yes
C25 H341 1.000 no
C26 C27 1.526(3) yes
C26 H441 1.000 no
C26 H442 1.000 no
C27 C28 1.512(3) yes
C27 H181 1.000 no
C27 H182 1.000 no
C29 C30 1.395(3) yes
C29 C34 1.404(3) yes
C30 C31 1.396(3) yes
C30 H451 1.000 no
C31 C32 1.389(4) yes
C31 C35 1.510(4) yes
C32 C33 1.391(4) yes
C32 H481 1.000 no
C33 C34 1.399(3) yes
C33 C36 1.515(4) yes
C34 H471 1.000 no
C35 H531 1.000 no
C35 H532 1.000 no
C35 H533 1.000 no
C36 H431 1.000 no
C36 H432 1.000 no
C36 H433 1.000 no
C37 H351 1.000 no
C37 H352 1.000 no
C37 H353 1.000 no
C38 H511 1.000 no
C38 H512 1.000 no
C38 H513 1.000 no
C39 H401 1.000 no
C39 H402 1.000 no
C39 H403 1.000 no
C40 H371 1.000 no
C40 H372 1.000 no
C40 H373 1.000 no
